data_8100843
loop_
_publ_author_name
'Horn, E.'
'Horiuchi, A.'

_publ_section_title
;
Crystal structure of aquo-(N,N,N',N'-1,1,4,4-tetramethylethenediamine)-
tricarbonyl-manganese(I) tetrafluoroborate, [(H~2~O)(CO)~3~(C~6~H~16~N~2~)
Mn](BF~4~)
;
_journal_issue 1
_journal_name_full 'Zeitschrift f\"ur Kristallographie - New Crystal Structures'
_journal_page_first 73
_journal_page_last 76
_journal_volume 216
_journal_year 2001
_chemical_formula_analytical 'C9 H18 B F4 N2 Mn O4 '
_chemical_formula_moiety '[(H2 0)(C O)3(C6 H16 N2)Mn](B F4)'
_chemical_formula_structural '[(H2 0)(C O)3(C6 H16 N2)Mn](B F4)'
_chemical_formula_sum 'C9 H18 B F4 Mn N2 O4'
_chemical_formula_weight 350.00
_space_group_IT_number 5
_symmetry_cell_setting monoclinic
_symmetry_space_group_name_Hall 'C 2y'
_symmetry_space_group_name_H-M 'C 1 2 1'
_cell_angle_alpha 90.01(2)
_cell_angle_beta 112.80(1)
_cell_angle_gamma 90.00(2)
_cell_formula_units_Z 4
_cell_length_a 13.950(2)
_cell_length_b 16.005(4)
_cell_length_c 7.678(1)
_cell_measurement_temperature 296.2
_cell_volume 1580.2(5)
_diffrn_ambient_temperature 296.2
_exptl_crystal_density_diffrn 1.471
_refine_ls_R_factor_obs 0.0485
_refine_ls_wR_factor_obs 0.0460
_cod_original_sg_symbol_H-M 'C 2'
_cod_original_formula_sum 'C9 H18 B F4 N2 Mn O4 '
_cod_database_code 8100843

loop_
_symmetry_equiv_pos_as_xyz
x,y,z
-x,y,-z
1/2+x,1/2+y,z
1/2-x,1/2+y,-z

loop_
_atom_site_aniso_label
_atom_site_aniso_U_11
_atom_site_aniso_U_22
_atom_site_aniso_U_33
_atom_site_aniso_U_12
_atom_site_aniso_U_13
_atom_site_aniso_U_23
Mn(1) 0.0384(2) 0.0565(3) 0.0394(2) -0.0004(9) 0.0104(2) 0.0012(8)
F(1) 0.22(2) 0.22(1) 0.25(1) 0.14(1) 0.05(1) 0.14(1)
F(2) 0.123(5) 0.151(6) 0.083(3) 0.052(4) 0.053(3) 0.061(4)
F(3) 0.118(4) 0.227(7) 0.093(3) 0.110(4) 0.049(3) 0.075(4)
F(4) 0.182(7) 0.119(5) 0.156(6) 0.086(5) 0.096(5) 0.021(4)
O(1) 0.164(8) 0.092(6) 0.120(7) 0.023(6) 0.101(7) -0.035(5)
O(2) 0.041(1) 0.232(6) 0.106(3) 0.006(7) 0.008(2) 0.046(9)
O(3) 0.132(9) 0.116(8) 0.099(7) -0.034(7) 0.050(7) -0.011(5)
O(4) 0.051(1) 0.072(2) 0.050(1) -0.003(5) -0.001(1) 0.012(5)
N(1) 0.078(4) 0.045(4) 0.062(4) -0.017(2) 0.035(3) -0.018(2)
N(2) 0.069(5) 0.058(4) 0.056(4) -0.009(2) 0.027(3) 0.007(2)
C(1) 0.076(6) 0.087(6) 0.062(5) 0.009(4) 0.037(4) -0.010(4)
C(2) 0.040(1) 0.117(7) 0.060(2) -0.008(4) 0.014(1) -0.009(5)
C(3) 0.080(6) 0.054(4) 0.052(4) -0.018(4) 0.029(4) 0.006(3)
C(4) 0.107(8) 0.098(8) 0.081(5) 0.054(6) 0.027(5) -0.018(5)
C(5) 0.079(5) 0.082(7) 0.078(5) -0.014(4) 0.014(4) -0.050(5)
C(6) 0.056(10) 0.083(4) 0.052(9) 0.000(6) 0.033(8) -0.017(7)
C(6') 0.053(8) 0.066(6) 0.048(6) 0.010(5) 0.017(6) -0.016(4)
C(7) 0.10(2) 0.066(7) 0.06(1) -0.006(8) 0.04(1) -0.002(6)
C(7') 0.07(1) 0.080(4) 0.08(1) -0.028(9) 0.04(1) -0.029(9)
C(8) 0.084(6) 0.061(5) 0.127(8) -0.024(4) 0.033(5) -0.011(5)
C(9) 0.115(8) 0.081(8) 0.14(1) 0.035(6) -0.001(7) 0.049(7)

loop_
_atom_site_label
_atom_site_fract_x
_atom_site_fract_y
_atom_site_fract_z
_atom_site_U_iso_or_equiv
_atom_site_thermal_displace_type
_atom_site_calc_flag
_atom_site_calc_attached_atom
_atom_site_occupancy
_atom_site_refinement_flags
Mn(1) -0.71788(4) 0.013(2) -0.96604(7) 0.0462(1) Uani d . 1.00 .
F(1) -0.0602(8) -0.103(2) -0.584(2) 0.241(7) Uani d . 1.00 .
F(2) -0.0190(6) -0.201(2) -0.3658(9) 0.115(2) Uani d . 1.00 .
F(3) -0.4046(5) -0.352(2) -0.3955(8) 0.144(2) Uani d . 1.00 .
F(4) -0.5295(7) -0.266(2) -0.397(1) 0.143(3) Uani d . 1.00 .
O(1) -0.6561(8) -0.119(2) -1.176(1) 0.111(4) Uani d . 1.00 .
O(2) -0.4976(2) 0.015(2) -0.7229(6) 0.133(2) Uani d . 1.00 .
O(3) -0.6609(9) 0.139(2) -1.178(1) 0.114(4) Uani d . 1.00 .
O(4) -0.8742(2) 0.014(2) -1.1545(4) 0.0638(8) Uani d . 1.00 .
N(1) -0.7643(7) 0.105(2) -0.799(1) 0.059(2) Uani d . 1.00 .
N(2) -0.7597(7) -0.072(2) -0.805(1) 0.060(2) Uani d . 1.00 .
C(1) -0.6841(10) -0.058(2) -1.090(2) 0.072(3) Uani d . 1.00 .
C(2) -0.5849(3) 0.021(2) -0.8116(6) 0.074(2) Uani d . 1.00 .
C(3) -0.684(1) 0.098(2) -1.107(2) 0.061(2) Uani d . 1.00 .
C(4) -0.8478(10) 0.150(2) -0.901(2) 0.098(4) Uani d . 1.00 .
C(5) -0.6840(9) 0.154(2) -0.681(2) 0.085(3) Uani d . 1.00 .
C(6) -0.829(2) 0.057(2) -0.720(3) 0.060(4) Uani d . 0.51(3) .
C(6') -0.767(2) 0.056(2) -0.642(3) 0.056(3) Uani d . 0.50 .
C(7) -0.764(2) -0.015(2) -0.635(3) 0.070(5) Uani d . 0.50 .
C(7') -0.819(2) -0.027(2) -0.714(4) 0.074(5) Uani d . 0.50 .
C(8) -0.8476(9) -0.140(2) -0.927(2) 0.093(3) Uani d . 1.00 .
C(9) -0.666(1) -0.133(2) -0.685(2) 0.125(4) Uani d . 1.00 .
B(1) 0.0000 -0.160(2) -0.5000 0.080(6) Uiso d . 1.00 S
B(2) -0.5000 -0.316(2) -0.5000 0.048(4) Uiso d . 1.00 S
H(1) -0.8723 0.1724 -0.8123 0.1243 Uiso calc . 1.00 .
H(2) -0.8245 0.1888 -0.9657 0.1243 Uiso calc . 1.00 .
H(3) -0.8981 0.1109 -0.9861 0.1243 Uiso calc . 1.00 .
H(4) -0.6151 0.1229 -0.5987 0.1099 Uiso calc . 1.00 .
H(5) -0.6573 0.1959 -0.7484 0.1099 Uiso calc . 1.00 .
H(6) -0.6993 0.1860 -0.5851 0.1099 Uiso calc . 1.00 .
H(7) -0.8481 0.0850 -0.6418 0.0576 Uiso calc . 0.50 .
H(7') -0.6983 0.0487 -0.5493 0.1380 Uiso calc . 0.50 .
H(8) -0.8925 0.0357 -0.8358 0.0576 Uiso calc . 0.50 .
H(8') -0.8094 0.0879 -0.5924 0.1380 Uiso calc . 0.50 .
H(9) -0.7944 -0.0537 -0.5618 0.0484 Uiso calc . 0.50 .
H(9') -0.8890 -0.0215 -0.7763 0.0780 Uiso calc . 0.50 .
H(10) -0.6935 -0.0060 -0.5546 0.0484 Uiso calc . 0.50 .
H(10') -0.8088 -0.0583 -0.5833 0.0780 Uiso calc . 0.50 .
H(11) -0.9115 -0.1149 -1.0121 0.1044 Uiso calc . 1.00 .
H(12) -0.8226 -0.1768 -1.0103 0.1044 Uiso calc . 1.00 .
H(13) -0.8666 -0.1820 -0.8488 0.1044 Uiso calc . 1.00 .
H(14) -0.6945 -0.1634 -0.6064 0.1455 Uiso calc . 1.00 .
H(15) -0.6637 -0.1722 -0.7835 0.1455 Uiso calc . 1.00 .
H(16) -0.6145 -0.1000 -0.6344 0.1455 Uiso calc . 1.00 .
H(17) -0.8854 -0.0543 -1.2189 0.0873 Uiso calc . 1.00 .
H(18) -0.8850 0.0555 -1.2180 0.0873 Uiso calc . 1.00 .

loop_
_geom_bond_atom_site_label_1
_geom_bond_atom_site_label_2
_geom_bond_distance
_geom_bond_site_symmetry_1
_geom_bond_site_symmetry_2
_geom_bond_publ_flag
Mn(1) O(4) 2.099(3) 1_555 1_555 yes
Mn(1) N(1) 2.21(1) 1_555 1_555 yes
Mn(1) N(2) 2.07(1) 1_555 1_555 yes
Mn(1) C(1) 1.66(1) 1_555 1_555 yes
Mn(1) C(2) 1.779(6) 1_555 1_555 yes
Mn(1) C(3) 1.907(10) 1_555 1_555 yes
F(1) F(1) 1.68(3) 1_555 2_554 yes
F(1) F(2) 2.20(2) 1_555 1_555 yes
F(1) F(2) 2.04(2) 1_555 2_554 yes
F(1) B(1) 1.23(2) 1_555 1_555 yes
F(2) B(1) 1.33(2) 1_555 1_555 yes
F(3) F(4) 2.22(1) 1_555 1_555 yes
F(3) F(4) 2.04(1) 1_555 2_454 yes
F(3) B(2) 1.39(1) 1_555 1_555 yes
F(4) F(4) 2.05(2) 1_555 2_454 yes
F(4) B(2) 1.30(2) 1_555 1_555 yes
O(1) C(1) 1.31(1) 1_555 1_555 yes
O(2) C(2) 1.147(7) 1_555 1_555 yes
O(3) C(3) 0.99(1) 1_555 1_555 yes
N(1) C(4) 1.33(2) 1_555 1_555 yes
N(1) C(5) 1.38(2) 1_555 1_555 yes
N(1) C(6) 1.48(3) 1_555 1_555 yes
N(1) C(6') 1.46(3) 1_555 1_555 yes
N(2) C(7) 1.62(3) 1_555 1_555 yes
N(2) C(7') 1.47(3) 1_555 1_555 yes
N(2) C(8) 1.63(2) 1_555 1_555 yes
N(2) C(9) 1.60(2) 1_555 1_555 yes
C(4) C(6) 1.99(3) 1_555 1_555 yes
C(5) C(6') 2.05(3) 1_555 1_555 yes
C(6) C(6') 0.83(4) 1_555 1_555 yes
C(6) C(7) 1.45(5) 1_555 1_555 yes
C(6) C(7') 1.35(3) 1_555 1_555 yes
C(6') C(7) 1.13(3) 1_555 1_555 yes
C(6') C(7') 1.51(4) 1_555 1_555 yes
C(7) C(7') 0.81(5) 1_555 1_555 yes
